data_7033575
loop_
_publ_author_name
'Arca, Massimiliano'
'Donamar\'ia, Roc\'io'
'Gimeno, M Concepci\'on'
'Lippolis, Vito'
'L\'opez-de-Luzuriaga, Jos\'e M'
'Manso, Elena'
'Monge, Miguel'
'Olmos, M. Elena'

_publ_section_title
;
 1,4-Bis(2'-pyridylethynyl)benzene as a ligand in heteronuclear
 gold-thallium complexes. Influence of the ancillary ligands on their
 optical properties.
;
_journal_issue 15
_journal_name_full 'Dalton transactions (Cambridge, England : 2003)'
_journal_page_first 6719
_journal_page_last 6730
_journal_paper_doi 10.1039/c4dt03413a
_journal_volume 44
_journal_year 2015
_chemical_compound_source 'synthesis as described'
_chemical_formula_moiety 'C44 H10 Au2 Cl20 N2 Tl2'
_chemical_formula_sum 'C44 H10 Au2 Cl20 N2 Tl2'
_chemical_formula_weight 2078.21
_chemical_name_common 'em12rd85 THF/Hex'
_chemical_name_systematic
;
 ?
;
_space_group_IT_number 14
_symmetry_cell_setting monoclinic
_symmetry_Int_Tables_number 14
_symmetry_space_group_name_Hall '-P 2ybc'
_symmetry_space_group_name_H-M 'P 1 21/c 1'
_atom_sites_solution_hydrogens geom
_atom_sites_solution_primary Patterson
_atom_sites_solution_secondary difmap
_audit_conform_dict_location ftp://ftp.iucr.org/pub/cif_core.dic
_audit_conform_dict_name cif_core.dic
_audit_conform_dict_version 2.4
_audit_creation_date 2014-06-03T20:47:51-00:00
_audit_creation_method 'WinGX routine CIF_UPDATE'
_audit_update_record
;
2014-10-15 deposited with the CCDC.
2014-12-15 downloaded from the CCDC.
;
_cell_angle_alpha 90
_cell_angle_beta 102.4380(10)
_cell_angle_gamma 90
_cell_formula_units_Z 2
_cell_length_a 14.4453(4)
_cell_length_b 11.1637(2)
_cell_length_c 16.9059(4)
_cell_measurement_reflns_used 6414
_cell_measurement_temperature 193(2)
_cell_measurement_theta_max 27.59
_cell_measurement_theta_min 2.2
_cell_measurement_wavelength 0.71073
_cell_volume 2662.31(11)
_computing_cell_refinement 'HKL Scalepack (Otwinowski & Minor 1997)'
_computing_data_collection 'Collect (Bruker AXS BV, 1997-2004)'
_computing_data_reduction 'HKL Denzo and Scalepack (Otwinowski & Minor 1997)'
_computing_molecular_graphics 'Ortep-3 for Windows (Farrugia, 1997)'
_computing_publication_material 'WinGX publication routines (Farrugia, 1999)'
_computing_structure_refinement 'SHELXL-97 (Sheldrick, 2008)'
_diffrn_ambient_temperature 193(2)
_diffrn_detector 'CCD plate'
_diffrn_detector_area_resol_mean 9
_diffrn_measured_fraction_theta_full 0.996
_diffrn_measured_fraction_theta_max 0.996
_diffrn_measurement_device '95mm CCD camera on \k-goniostat'
_diffrn_measurement_device_type KappaCCD
_diffrn_measurement_method 'CCD rotation images, thick slices'
_diffrn_orient_matrix_type 'by Bruker AXS Collect from scalepack cell'
_diffrn_orient_matrix_UB_11 0.65167E-1
_diffrn_orient_matrix_UB_12 -0.350542E-1
_diffrn_orient_matrix_UB_13 0.145139E-1
_diffrn_orient_matrix_UB_21 0.117003E-1
_diffrn_orient_matrix_UB_22 0.43125E-1
_diffrn_orient_matrix_UB_23 0.530706E-1
_diffrn_orient_matrix_UB_31 -0.253346E-1
_diffrn_orient_matrix_UB_32 -0.702517E-1
_diffrn_orient_matrix_UB_33 0.25336E-1
_diffrn_radiation_monochromator graphite
_diffrn_radiation_probe x-ray
_diffrn_radiation_type MoK\a
_diffrn_radiation_wavelength 0.71073
_diffrn_reflns_av_R_equivalents 0.058
_diffrn_reflns_av_unetI/netI 0.029
_diffrn_reflns_limit_h_max 18
_diffrn_reflns_limit_h_min -18
_diffrn_reflns_limit_k_max 14
_diffrn_reflns_limit_k_min -14
_diffrn_reflns_limit_l_max 21
_diffrn_reflns_limit_l_min -22
_diffrn_reflns_number 43287
_diffrn_reflns_theta_full 27.59
_diffrn_reflns_theta_max 27.59
_diffrn_reflns_theta_min 2.2
_diffrn_source 'Enraf Nonius FR590'
_exptl_absorpt_coefficient_mu 12.569
_exptl_absorpt_correction_T_max 0.1185
_exptl_absorpt_correction_T_min 0.0723
_exptl_absorpt_correction_type multi-scan
_exptl_absorpt_process_details Scalepack
_exptl_crystal_colour orange
_exptl_crystal_density_diffrn 2.592
_exptl_crystal_density_method 'not measured'
_exptl_crystal_description needle
_exptl_crystal_F_000 1896
_exptl_crystal_size_max 0.4
_exptl_crystal_size_mid 0.17
_exptl_crystal_size_min 0.12
_refine_diff_density_max 1.356
_refine_diff_density_min -1.217
_refine_diff_density_rms 0.156
_refine_ls_extinction_method none
_refine_ls_goodness_of_fit_ref 1.064
_refine_ls_hydrogen_treatment constr
_refine_ls_matrix_type full
_refine_ls_number_parameters 316
_refine_ls_number_reflns 6154
_refine_ls_number_restraints 48
_refine_ls_restrained_S_all 1.06
_refine_ls_R_factor_all 0.0355
_refine_ls_R_factor_gt 0.0253
_refine_ls_shift/su_max 0.001
_refine_ls_shift/su_mean 0
_refine_ls_structure_factor_coef Fsqd
_refine_ls_weighting_details 'calc w=1/[\s^2^(Fo^2^)+(0.0286P)^2^+1.0462P] where P=(Fo^2^+2Fc^2^)/3'
_refine_ls_weighting_scheme calc
_refine_ls_wR_factor_gt 0.0529
_refine_ls_wR_factor_ref 0.0557
_reflns_number_gt 5208
_reflns_number_total 6154
_reflns_threshold_expression >2\s(I)
_cod_data_source_file c4dt03413a2.cif
_cod_data_source_block em12rd65
_cod_depositor_comments
;
The following automatic conversions were performed:

'_symmetry_cell_setting' value 'Monoclinic' changed to 'monoclinic'
according to
/usr/data/users/saulius/crontab/automatic-downloads/rss-feeds/RSC/lib/dictionaries/cif_core.dic
dictionary named 'cif_core.dic' version 2.4.2 from 2011-04-26.

Automatic conversion script
Id: cif_fix_values 2935 2014-11-11 08:27:57Z andrius 

 Adding full bibliography for 7033575--7033576.cif.
;
_cod_original_sg_symbol_H-M P21/c
_cod_database_code 7033575

loop_
_symmetry_equiv_pos_as_xyz
'x, y, z'
'-x, y+1/2, -z+1/2'
'-x, -y, -z'
'x, -y-1/2, z-1/2'

loop_
_atom_site_label
_atom_site_type_symbol
_atom_site_fract_x
_atom_site_fract_y
_atom_site_fract_z
_atom_site_U_iso_or_equiv
_atom_site_adp_type
_atom_site_occupancy
_atom_site_symmetry_multiplicity
_atom_site_calc_flag
_atom_site_refinement_flags
Au Au 0.004135(10) 0.682745(12) 0.722213(9) 0.01791(5) Uani 1 1 d .
Tl Tl 0.045112(11) 0.924819(14) 0.797651(11) 0.02988(6) Uani 1 1 d .
C1 C -0.1382(3) 0.7122(3) 0.6771(2) 0.0186(8) Uani 1 1 d U
C2 C -0.2001(3) 0.7584(3) 0.7226(2) 0.0185(8) Uani 1 1 d U
C3 C -0.2958(3) 0.7772(3) 0.6915(2) 0.0205(8) Uani 1 1 d U
C4 C -0.3333(3) 0.7562(4) 0.6094(3) 0.0251(9) Uani 1 1 d U
C5 C -0.2739(3) 0.7121(3) 0.5611(2) 0.0233(9) Uani 1 1 d U
C6 C -0.1792(3) 0.6879(3) 0.5963(2) 0.0191(8) Uani 1 1 d U
Cl1 Cl -0.15670(7) 0.79124(9) 0.82464(6) 0.0272(2) Uani 1 1 d .
Cl2 Cl -0.37084(8) 0.82420(11) 0.75201(7) 0.0364(3) Uani 1 1 d .
Cl3 Cl -0.45051(7) 0.78462(12) 0.56815(7) 0.0399(3) Uani 1 1 d .
Cl4 Cl -0.31915(8) 0.68627(11) 0.45967(7) 0.0397(3) Uani 1 1 d .
Cl5 Cl -0.11121(7) 0.61828(9) 0.53599(6) 0.0273(2) Uani 1 1 d .
C11 C 0.1472(3) 0.6548(3) 0.7622(2) 0.0196(8) Uani 1 1 d U
C12 C 0.2089(3) 0.6445(4) 0.7100(3) 0.0252(9) Uani 1 1 d U
C13 C 0.3068(3) 0.6354(4) 0.7363(3) 0.0297(10) Uani 1 1 d U
C14 C 0.3453(3) 0.6250(4) 0.8194(3) 0.0296(10) Uani 1 1 d U
C15 C 0.2868(3) 0.6283(4) 0.8735(3) 0.0271(9) Uani 1 1 d U
C16 C 0.1896(3) 0.6482(3) 0.8447(3) 0.0223(9) Uani 1 1 d U
Cl6 Cl 0.16186(8) 0.64862(11) 0.60618(7) 0.0393(3) Uani 1 1 d .
Cl7 Cl 0.38068(9) 0.63963(13) 0.66877(9) 0.0513(3) Uani 1 1 d .
Cl8 Cl 0.46658(8) 0.61176(12) 0.85340(9) 0.0473(3) Uani 1 1 d .
Cl9 Cl 0.33261(8) 0.61014(12) 0.97584(7) 0.0447(3) Uani 1 1 d .
Cl10 Cl 0.12024(8) 0.67497(10) 0.91497(6) 0.0327(3) Uani 1 1 d .
N N 0.2373(2) 0.9300(3) 0.8411(2) 0.0250(8) Uani 1 1 d U
C21 C 0.2957(3) 0.9169(4) 0.9143(3) 0.0299(10) Uani 1 1 d U
C22 C 0.3930(3) 0.9212(4) 0.9233(3) 0.0379(12) Uani 1 1 d U
H22 H 0.4323 0.9113 0.9742 0.046 Uiso 1 1 calc R
C23 C 0.4314(3) 0.9401(4) 0.8568(3) 0.0426(12) Uani 1 1 d U
H23 H 0.4968 0.9436 0.8624 0.051 Uiso 1 1 calc R
C24 C 0.3718(3) 0.9539(4) 0.7812(3) 0.0381(11) Uani 1 1 d U
H24 H 0.396 0.9665 0.7352 0.046 Uiso 1 1 calc R
C25 C 0.2749(3) 0.9482(3) 0.7764(3) 0.0261(9) Uani 1 1 d U
C26 C 0.2072(3) 0.9615(4) 0.7009(3) 0.0271(9) Uani 1 1 d U
C27 C 0.1463(3) 0.9720(4) 0.6398(3) 0.0270(9) Uani 1 1 d U
C28 C 0.0732(3) 0.9865(4) 0.5688(2) 0.0233(9) Uani 1 1 d U
C29 C -0.0050(3) 0.9094(4) 0.5549(3) 0.0285(10) Uani 1 1 d U
H29 H -0.0084 0.8485 0.5917 0.034 Uiso 1 1 calc R
C30 C 0.0770(3) 1.0770(3) 0.5130(3) 0.0261(9) Uani 1 1 d U
H30 H 0.1286 1.1288 0.5214 0.031 Uiso 1 1 calc R

loop_
_atom_site_aniso_label
_atom_site_aniso_U_11
_atom_site_aniso_U_22
_atom_site_aniso_U_33
_atom_site_aniso_U_23
_atom_site_aniso_U_13
_atom_site_aniso_U_12
Au 0.01739(8) 0.01824(8) 0.01657(8) -0.00021(6) 0.00031(6) -0.00125(6)
Tl 0.02476(9) 0.01964(9) 0.04337(12) -0.00379(7) 0.00319(7) -0.00064(6)
C1 0.0175(18) 0.0206(19) 0.0155(19) 0.0020(16) -0.0015(15) -0.0043(15)
C2 0.0211(19) 0.0215(19) 0.0111(19) 0.0011(15) -0.0004(15) -0.0020(16)
C3 0.0195(19) 0.024(2) 0.019(2) 0.0006(17) 0.0066(16) 0.0001(16)
C4 0.0168(19) 0.032(2) 0.025(2) 0.0038(18) 0.0001(17) -0.0025(17)
C5 0.026(2) 0.026(2) 0.014(2) 0.0031(17) -0.0033(16) -0.0038(17)
C6 0.0224(19) 0.0174(19) 0.017(2) 0.0011(15) 0.0038(16) -0.0041(16)
Cl1 0.0260(5) 0.0394(6) 0.0152(5) -0.0037(4) 0.0025(4) -0.0024(4)
Cl2 0.0249(5) 0.0580(7) 0.0273(6) -0.0023(5) 0.0080(5) 0.0081(5)
Cl3 0.0195(5) 0.0622(7) 0.0332(6) -0.0001(6) -0.0050(5) 0.0050(5)
Cl4 0.0319(6) 0.0669(8) 0.0162(5) -0.0033(5) -0.0042(5) -0.0016(5)
Cl5 0.0299(5) 0.0330(5) 0.0193(5) -0.0040(4) 0.0060(4) 0.0005(4)
C11 0.0174(19) 0.0169(18) 0.023(2) -0.0013(16) 0.0006(16) 0.0008(15)
C12 0.028(2) 0.025(2) 0.021(2) -0.0034(17) 0.0030(18) 0.0035(18)
C13 0.024(2) 0.031(2) 0.035(3) -0.004(2) 0.010(2) 0.0028(19)
C14 0.017(2) 0.028(2) 0.041(3) -0.004(2) 0.0002(18) 0.0017(18)
C15 0.025(2) 0.026(2) 0.026(2) -0.0010(19) -0.0038(18) -0.0038(18)
C16 0.023(2) 0.0210(19) 0.023(2) 0.0023(17) 0.0054(17) -0.0047(17)
Cl6 0.0390(6) 0.0566(7) 0.0224(6) -0.0055(5) 0.0067(5) 0.0091(6)
Cl7 0.0351(7) 0.0730(9) 0.0526(8) -0.0025(7) 0.0249(6) 0.0066(6)
Cl8 0.0181(5) 0.0577(8) 0.0617(9) -0.0073(7) -0.0012(5) 0.0057(5)
Cl9 0.0339(6) 0.0598(8) 0.0325(7) 0.0118(6) -0.0105(5) -0.0017(6)
Cl10 0.0276(5) 0.0498(7) 0.0211(5) 0.0066(5) 0.0062(4) -0.0047(5)
N 0.0278(18) 0.0229(18) 0.0221(18) 0.0005(14) 0.0002(15) 0.0014(15)
C21 0.029(2) 0.027(2) 0.028(2) -0.0012(19) -0.0052(19) -0.0014(18)
C22 0.033(2) 0.033(2) 0.038(3) 0.000(2) -0.015(2) 0.001(2)
C23 0.019(2) 0.041(3) 0.061(3) 0.000(3) -0.005(2) -0.002(2)
C24 0.030(2) 0.043(3) 0.042(3) 0.005(2) 0.010(2) -0.003(2)
C25 0.029(2) 0.022(2) 0.024(2) 0.0028(17) -0.0017(17) -0.0012(18)
C26 0.032(2) 0.027(2) 0.022(2) 0.0020(18) 0.0057(18) 0.0004(19)
C27 0.037(2) 0.025(2) 0.020(2) 0.0012(17) 0.0087(18) -0.0015(19)
C28 0.030(2) 0.025(2) 0.015(2) 0.0013(16) 0.0069(17) 0.0048(17)
C29 0.042(3) 0.024(2) 0.018(2) 0.0081(17) 0.0024(19) -0.0023(18)
C30 0.028(2) 0.026(2) 0.023(2) 0.0014(17) 0.0040(18) -0.0037(17)

loop_
_atom_type_symbol
_atom_type_description
_atom_type_scat_dispersion_real
_atom_type_scat_dispersion_imag
_atom_type_scat_source
C C 0.0033 0.0016 'International Tables Vol C Tables 4.2.6.8 and 6.1.1.4'
H H 0 0 'International Tables Vol C Tables 4.2.6.8 and 6.1.1.4'
Au Au -2.0133 8.8022 'International Tables Vol C Tables 4.2.6.8 and 6.1.1.4'
Cl Cl 0.1484 0.1585 'International Tables Vol C Tables 4.2.6.8 and 6.1.1.4'
N N 0.0061 0.0033 'International Tables Vol C Tables 4.2.6.8 and 6.1.1.4'
Tl Tl -2.8358 9.6688 'International Tables Vol C Tables 4.2.6.8 and 6.1.1.4'

loop_
_geom_angle_atom_site_label_1
_geom_angle_atom_site_label_2
_geom_angle_atom_site_label_3
_geom_angle
_geom_angle_site_symmetry_1
_geom_angle_site_symmetry_3
_geom_angle_publ_flag
C11 Au C1 177.45(16) . . ?
C11 Au Tl 95.13(10) . 2_546 ?
C1 Au Tl 85.23(10) . 2_546 ?
C11 Au Tl 84.53(10) . . ?
C1 Au Tl 95.96(10) . . ?
Tl Au Tl 160.917(6) 2_546 . ?
N Tl Au 102.49(6) . 2_556 ?
N Tl Au 103.38(7) . . ?
Au Tl Au 143.844(6) 2_556 . ?
C6 C1 C2 115.1(3) . . ?
C6 C1 Au 120.8(3) . . ?
C2 C1 Au 124.1(3) . . ?
C3 C2 C1 123.4(3) . . ?
C3 C2 Cl1 117.5(3) . . ?
C1 C2 Cl1 119.1(3) . . ?
C2 C3 C4 119.6(4) . . ?
C2 C3 Cl2 121.6(3) . . ?
C4 C3 Cl2 118.8(3) . . ?
C5 C4 C3 119.0(3) . . ?
C5 C4 Cl3 120.3(3) . . ?
C3 C4 Cl3 120.7(3) . . ?
C4 C5 C6 119.3(4) . . ?
C4 C5 Cl4 119.5(3) . . ?
C6 C5 Cl4 121.2(3) . . ?
C1 C6 C5 123.4(4) . . ?
C1 C6 Cl5 119.0(3) . . ?
C5 C6 Cl5 117.5(3) . . ?
C12 C11 C16 115.3(3) . . ?
C12 C11 Au 122.8(3) . . ?
C16 C11 Au 121.9(3) . . ?
C11 C12 C13 123.4(4) . . ?
C11 C12 Cl6 118.3(3) . . ?
C13 C12 Cl6 118.2(3) . . ?
C12 C13 C14 118.9(4) . . ?
C12 C13 Cl7 121.2(4) . . ?
C14 C13 Cl7 119.9(3) . . ?
C15 C14 C13 119.9(4) . . ?
C15 C14 Cl8 120.4(3) . . ?
C13 C14 Cl8 119.7(4) . . ?
C14 C15 C16 119.1(4) . . ?
C14 C15 Cl9 120.5(3) . . ?
C16 C15 Cl9 120.4(4) . . ?
C11 C16 C15 123.0(4) . . ?
C11 C16 Cl10 118.7(3) . . ?
C15 C16 Cl10 118.2(3) . . ?
C25 N C21 118.9(4) . . ?
C25 N Tl 110.7(2) . . ?
C21 N Tl 130.4(3) . . ?
N C21 C22 121.3(4) . . ?
C23 C22 C21 119.7(4) . . ?
C23 C22 H22 120.2 . . ?
C21 C22 H22 120.2 . . ?
C22 C23 C24 119.5(4) . . ?
C22 C23 H23 120.3 . . ?
C24 C23 H23 120.3 . . ?
C25 C24 C23 117.8(5) . . ?
C25 C24 H24 121.1 . . ?
C23 C24 H24 121.1 . . ?
N C25 C24 122.8(4) . . ?
N C25 C26 115.1(4) . . ?
C24 C25 C26 122.1(4) . . ?
C27 C26 C25 176.3(5) . . ?
C26 C27 C28 178.6(5) . . ?
C30 C28 C29 118.8(4) . . ?
C30 C28 C27 121.5(4) . . ?
C29 C28 C27 119.7(4) . . ?
C30 C29 C28 120.5(4) 3_576 . ?
C30 C29 H29 119.7 3_576 . ?
C28 C29 H29 119.7 . . ?
C29 C30 C28 120.6(4) 3_576 . ?
C29 C30 H30 119.7 3_576 . ?
C28 C30 H30 119.7 . . ?
Data for complex 2 in the paper:

loop_
_geom_bond_atom_site_label_1
_geom_bond_atom_site_label_2
_geom_bond_distance
_geom_bond_site_symmetry_2
Au C11 2.056(4) .
Au C1 2.060(4) .
Au Tl 2.9677(2) 2_546
Au Tl 2.9925(2) .
Tl N 2.716(3) .
Tl Au 2.9677(2) 2_556
C1 C6 1.394(5) .
C1 C2 1.398(5) .
C2 C3 1.386(5) .
C2 Cl1 1.742(4) .
C3 C4 1.396(5) .
C3 Cl2 1.725(4) .
C4 C5 1.395(6) .
C4 Cl3 1.716(4) .
C5 C6 1.395(5) .
C5 Cl4 1.723(4) .
C6 Cl5 1.744(4) .
C11 C12 1.386(6) .
C11 C16 1.400(5) .
C12 C13 1.392(6) .
C12 Cl6 1.741(4) .
C13 C14 1.400(6) .
C13 Cl7 1.723(5) .
C14 C15 1.373(6) .
C14 Cl8 1.728(4) .
C15 C16 1.402(5) .
C15 Cl9 1.725(4) .
C16 Cl10 1.737(4) .
N C25 1.338(6) .
N C21 1.346(5) .
C21 C22 1.380(6) .
C22 C23 1.373(7) .
C22 H22 0.93 .
C23 C24 1.388(7) .
C23 H23 0.93 .
C24 C25 1.385(6) .
C24 H24 0.93 .
C25 C26 1.439(6) .
C26 C27 1.209(6) .
C27 C28 1.428(6) .
C28 C30 1.391(5) .
C28 C29 1.398(6) .
C29 C30 1.382(6) 3_576
C29 H29 0.93 .
C30 C29 1.382(6) 3_576
C30 H30 0.93 .
